data_4062369
loop_
_publ_author_name
'Liu, Yu-Chiao'
'Yeh, Wen-Yann'
'Lee, Gene-Hsiang'
'Peng, Shie-Ming'

_publ_section_title
;
 One-Step Synthesis of [HM~3~(CO)~11~]-from M~3~(CO)~12~ (M = Fe, Ru, Os) via
 Unusual Hydride Transfer from 1,3,5-Trimethyl-1,3,5-triazacyclohexane
;
_journal_issue 20
_journal_name_full Organometallics
_journal_page_first 4163
_journal_page_last 4166
_journal_paper_doi 10.1021/om034027d
_journal_volume 22
_journal_year 2003
_chemical_formula_sum 'C12 H8 N2 O9 Os3'
_chemical_formula_weight 894.80
_space_group_IT_number 2
_symmetry_cell_setting triclinic
_symmetry_space_group_name_Hall '-P 1'
_symmetry_space_group_name_H-M 'P -1'
_cell_angle_alpha 88.345(1)
_cell_angle_beta 89.073(1)
_cell_angle_gamma 89.957(1)
_cell_formula_units_Z 4
_cell_length_a 9.8983(3)
_cell_length_b 12.7390(4)
_cell_length_c 14.5342(5)
_cell_measurement_temperature 150(1)
_cell_volume 1831.68(10)
_diffrn_ambient_temperature 150(1)
_exptl_crystal_density_diffrn 3.245
_cod_depositor_comments
;
The following automatic conversions were performed:
'_symmetry_cell_setting' value 'Triclinic' changed to 'triclinic'
according to '/home/saulius/struct/CIF-dictionaries/cif_core.dic'
dictionary named 'cif_core.dic' version 2.4.1 from 2010-06-29.

Automatic conversion script
Id: cif_fix_enum 1527 2010-12-29 10:47:43Z saulius 
;
_cod_database_code 4062369

loop_
_symmetry_equiv_pos_as_xyz
'x, y, z'
'-x, -y, -z'

loop_
_atom_site_label
_atom_site_type_symbol
_atom_site_fract_x
_atom_site_fract_y
_atom_site_fract_z
_atom_site_U_iso_or_equiv
_atom_site_adp_type
_atom_site_occupancy
_atom_site_symmetry_multiplicity
_atom_site_calc_flag
_atom_site_refinement_flags
_atom_site_disorder_assembly
_atom_site_disorder_group
Os1 Os 0.52813(4) 0.24083(3) 0.35702(2) 0.01745(8) Uani 1 1 d . . .
Os2 Os 0.66500(3) 0.33853(3) 0.20872(2) 0.01728(8) Uani 1 1 d . . .
Os3 Os 0.48527(4) 0.17493(3) 0.17891(2) 0.01736(8) Uani 1 1 d . . .
H1 H 0.653(8) 0.224(6) 0.145(6) 0.021 Uiso 1 1 d . . .
N1 N 0.3769(7) 0.3544(6) 0.3207(5) 0.0217(17) Uani 1 1 d . . .
N2 N 0.4540(7) 0.3441(5) 0.1683(5) 0.0181(16) Uani 1 1 d . . .
C1 C 0.6677(10) 0.1425(8) 0.3711(7) 0.028(2) Uani 1 1 d . . .
C2 C 0.3975(10) 0.1568(7) 0.4252(6) 0.021(2) Uani 1 1 d . . .
C3 C 0.5896(10) 0.3213(7) 0.4567(7) 0.028(2) Uani 1 1 d . . .
C4 C 0.6591(10) 0.4558(7) 0.2853(6) 0.024(2) Uani 1 1 d . . .
C5 C 0.7340(10) 0.4044(7) 0.0961(7) 0.025(2) Uani 1 1 d . . .
C6 C 0.8426(10) 0.3020(7) 0.2426(6) 0.021(2) Uani 1 1 d . . .
C7 C 0.4712(9) 0.1495(7) 0.0479(7) 0.025(2) Uani 1 1 d . . .
C8 C 0.5464(10) 0.0363(7) 0.2073(6) 0.025(2) Uani 1 1 d . . .
C9 C 0.3058(9) 0.1407(7) 0.2145(7) 0.024(2) Uani 1 1 d . . .
C10 C 0.2847(11) 0.4008(8) 0.3881(8) 0.038(3) Uani 1 1 d . . .
H10A H 0.2244 0.4506 0.3566 0.057 Uiso 1 1 calc R . .
H10B H 0.3371 0.4375 0.4339 0.057 Uiso 1 1 calc R . .
H10C H 0.2309 0.3451 0.4189 0.057 Uiso 1 1 calc R . .
C11 C 0.3672(9) 0.3832(7) 0.2363(7) 0.024(2) Uani 1 1 d . . .
H11A H 0.2994 0.4325 0.2190 0.028 Uiso 1 1 calc R . .
C12 C 0.4205(10) 0.3912(7) 0.0762(6) 0.029(2) Uani 1 1 d . . .
H12A H 0.3226 0.3884 0.0676 0.043 Uiso 1 1 calc R . .
H12B H 0.4663 0.3517 0.0280 0.043 Uiso 1 1 calc R . .
H12C H 0.4507 0.4645 0.0726 0.043 Uiso 1 1 calc R . .
O1 O 0.7541(7) 0.0820(6) 0.3782(5) 0.0414(19) Uani 1 1 d . . .
O2 O 0.3212(7) 0.1062(5) 0.4666(5) 0.0336(17) Uani 1 1 d . . .
O3 O 0.6284(9) 0.3648(6) 0.5186(5) 0.054(2) Uani 1 1 d . . .
O4 O 0.6504(7) 0.5267(5) 0.3329(5) 0.0369(18) Uani 1 1 d . . .
O5 O 0.7818(8) 0.4459(6) 0.0331(5) 0.042(2) Uani 1 1 d . . .
O6 O 0.9505(7) 0.2750(6) 0.2589(5) 0.0408(19) Uani 1 1 d . . .
O7 O 0.4600(7) 0.1305(6) -0.0260(5) 0.0383(18) Uani 1 1 d . . .
O8 O 0.5844(7) -0.0465(5) 0.2248(5) 0.0373(18) Uani 1 1 d . . .
O9 O 0.1958(7) 0.1217(6) 0.2354(5) 0.0403(19) Uani 1 1 d . . .
Os4 Os 1.02184(3) 0.26632(3) -0.16008(2) 0.01628(8) Uani 1 1 d . . .
Os5 Os 0.79757(3) 0.19968(3) -0.25647(2) 0.01639(8) Uani 1 1 d . . .
Os6 Os 1.02929(3) 0.26930(3) -0.35146(2) 0.01721(8) Uani 1 1 d . . .
H2 H 0.854(8) 0.293(6) -0.348(6) 0.021 Uiso 1 1 d . . .
N3 N 1.0772(7) 0.1046(5) -0.1742(5) 0.0178(16) Uani 1 1 d . . .
N4 N 0.9681(7) 0.1102(5) -0.3144(5) 0.0159(15) Uani 1 1 d . . .
C13 C 0.9576(10) 0.4066(8) -0.1634(6) 0.025(2) Uani 1 1 d . . .
C14 C 1.2059(9) 0.3079(7) -0.1415(6) 0.021(2) Uani 1 1 d . . .
C15 C 0.9701(11) 0.2399(7) -0.0333(7) 0.029(2) Uani 1 1 d . . .
C16 C 0.7640(9) 0.1157(7) -0.1494(6) 0.022(2) Uani 1 1 d . . .
C17 C 0.6673(8) 0.1462(7) -0.3400(6) 0.0185(19) Uani 1 1 d . . .
C18 C 0.6800(10) 0.3051(8) -0.2126(7) 0.030(2) Uani 1 1 d . . .
C19 C 1.0121(10) 0.2465(7) -0.4823(7) 0.029(2) Uani 1 1 d . . .
C20 C 1.0479(9) 0.4171(7) -0.3686(7) 0.025(2) Uani 1 1 d . . .
C21 C 1.2208(9) 0.2493(7) -0.3442(6) 0.021(2) Uani 1 1 d . . .
C22 C 1.1474(10) 0.0442(7) -0.1019(6) 0.025(2) Uani 1 1 d . . .
H22A H 1.1629 -0.0276 -0.1221 0.037 Uiso 1 1 calc R . .
H22B H 1.0918 0.0424 -0.0455 0.037 Uiso 1 1 calc R . .
H22C H 1.2343 0.0776 -0.0899 0.037 Uiso 1 1 calc R . .
C23 C 1.0416(9) 0.0588(7) -0.2451(6) 0.0190(19) Uani 1 1 d . . .
H23A H 1.0652 -0.0129 -0.2520 0.023 Uiso 1 1 calc R . .
C24 C 0.9408(9) 0.0384(7) -0.3916(6) 0.022(2) Uani 1 1 d . . .
H24A H 1.0249 0.0037 -0.4102 0.033 Uiso 1 1 calc R . .
H24B H 0.9052 0.0791 -0.4441 0.033 Uiso 1 1 calc R . .
H24C H 0.8744 -0.0147 -0.3712 0.033 Uiso 1 1 calc R . .
O10 O 0.9200(7) 0.4917(5) -0.1665(5) 0.0364(18) Uani 1 1 d . . .
O11 O 1.3135(7) 0.3365(6) -0.1310(5) 0.0378(18) Uani 1 1 d . . .
O12 O 0.9397(8) 0.2249(6) 0.0415(5) 0.043(2) Uani 1 1 d . . .
O13 O 0.7465(7) 0.0630(5) -0.0850(5) 0.0336(17) Uani 1 1 d . . .
O14 O 0.5899(6) 0.1126(5) -0.3892(5) 0.0313(16) Uani 1 1 d . . .
O15 O 0.6109(7) 0.3685(6) -0.1854(6) 0.049(2) Uani 1 1 d . . .
O16 O 1.0069(9) 0.2346(7) -0.5579(5) 0.060(3) Uani 1 1 d . . .
O17 O 1.0543(7) 0.5056(5) -0.3806(5) 0.0377(18) Uani 1 1 d . . .
O18 O 1.3343(6) 0.2380(5) -0.3411(5) 0.0335(17) Uani 1 1 d . . .

loop_
_atom_site_aniso_label
_atom_site_aniso_U_11
_atom_site_aniso_U_22
_atom_site_aniso_U_33
_atom_site_aniso_U_23
_atom_site_aniso_U_13
_atom_site_aniso_U_12
Os1 0.01908(18) 0.01813(17) 0.01502(18) 0.00109(14) 0.00013(14) 0.00149(14)
Os2 0.01716(18) 0.01788(17) 0.01668(18) 0.00202(14) -0.00124(14) 0.00011(13)
Os3 0.01926(18) 0.01610(17) 0.01681(18) -0.00133(14) -0.00158(14) 0.00065(14)
N1 0.018(4) 0.025(4) 0.022(4) -0.005(3) 0.004(3) 0.000(3)
N2 0.021(4) 0.014(4) 0.019(4) 0.004(3) -0.001(3) 0.001(3)
C1 0.025(5) 0.033(6) 0.024(5) 0.008(4) 0.007(4) -0.007(4)
C2 0.031(5) 0.018(4) 0.015(5) -0.006(4) -0.001(4) 0.006(4)
C3 0.036(6) 0.029(5) 0.018(5) 0.002(4) -0.005(4) 0.002(4)
C4 0.028(5) 0.025(5) 0.019(5) 0.002(4) -0.002(4) 0.000(4)
C5 0.026(5) 0.020(5) 0.029(6) 0.001(4) -0.005(4) -0.006(4)
C6 0.031(6) 0.024(5) 0.009(4) 0.003(4) -0.003(4) 0.003(4)
C7 0.018(5) 0.033(5) 0.022(5) 0.000(4) -0.005(4) 0.002(4)
C8 0.034(6) 0.019(5) 0.022(5) -0.011(4) 0.005(4) 0.000(4)
C9 0.022(5) 0.016(5) 0.035(6) -0.001(4) -0.002(4) 0.001(4)
C10 0.040(7) 0.028(6) 0.046(7) -0.006(5) 0.000(5) 0.015(5)
C11 0.018(5) 0.018(5) 0.035(6) 0.006(4) 0.001(4) 0.000(4)
C12 0.041(6) 0.022(5) 0.023(5) 0.008(4) -0.013(5) 0.003(4)
O1 0.035(4) 0.050(5) 0.040(5) 0.003(4) -0.007(4) 0.024(4)
O2 0.036(4) 0.039(4) 0.025(4) 0.005(3) 0.004(3) -0.011(3)
O3 0.085(7) 0.043(5) 0.036(5) -0.007(4) -0.027(5) -0.011(5)
O4 0.028(4) 0.033(4) 0.051(5) -0.014(4) 0.001(4) -0.007(3)
O5 0.048(5) 0.039(4) 0.037(5) 0.021(4) 0.010(4) 0.007(4)
O6 0.026(4) 0.066(5) 0.030(4) 0.001(4) -0.001(3) 0.011(4)
O7 0.043(5) 0.048(5) 0.025(4) -0.011(3) -0.008(3) 0.002(4)
O8 0.053(5) 0.020(4) 0.037(4) 0.009(3) 0.013(4) 0.012(3)
O9 0.025(4) 0.039(4) 0.057(5) -0.004(4) 0.004(4) -0.001(3)
Os4 0.01634(18) 0.01747(17) 0.01513(18) -0.00150(13) -0.00194(14) 0.00124(13)
Os5 0.01326(17) 0.01765(17) 0.01822(18) 0.00046(14) -0.00072(14) 0.00079(13)
Os6 0.01523(17) 0.02084(18) 0.01540(18) 0.00252(14) -0.00094(14) -0.00067(14)
N3 0.014(4) 0.017(4) 0.022(4) 0.001(3) 0.005(3) 0.006(3)
N4 0.015(4) 0.011(3) 0.022(4) -0.002(3) -0.002(3) -0.002(3)
C13 0.027(5) 0.031(6) 0.017(5) 0.000(4) -0.006(4) -0.004(4)
C14 0.022(5) 0.022(5) 0.020(5) -0.001(4) -0.005(4) 0.004(4)
C15 0.042(6) 0.020(5) 0.025(6) 0.002(4) 0.003(5) 0.007(4)
C16 0.022(5) 0.023(5) 0.019(5) -0.003(4) -0.001(4) 0.002(4)
C17 0.010(4) 0.025(5) 0.020(5) 0.003(4) -0.003(4) 0.000(4)
C18 0.022(5) 0.025(5) 0.041(6) -0.005(5) 0.004(5) -0.004(4)
C19 0.036(6) 0.027(5) 0.022(5) 0.021(4) -0.004(4) -0.020(4)
C20 0.016(5) 0.026(5) 0.031(6) 0.005(4) -0.008(4) 0.008(4)
C21 0.023(5) 0.021(5) 0.019(5) -0.001(4) 0.001(4) -0.006(4)
C22 0.031(6) 0.024(5) 0.019(5) 0.003(4) -0.002(4) 0.006(4)
C23 0.021(5) 0.018(4) 0.017(5) 0.005(4) 0.006(4) -0.002(4)
C24 0.022(5) 0.025(5) 0.019(5) -0.006(4) -0.004(4) -0.004(4)
O10 0.038(4) 0.027(4) 0.044(5) -0.001(3) -0.005(4) 0.008(3)
O11 0.026(4) 0.045(5) 0.043(5) -0.005(4) -0.013(3) -0.003(3)
O12 0.060(5) 0.042(5) 0.025(4) 0.003(3) 0.013(4) 0.010(4)
O13 0.033(4) 0.036(4) 0.032(4) 0.006(3) 0.003(3) -0.004(3)
O14 0.023(4) 0.040(4) 0.031(4) -0.007(3) -0.009(3) -0.002(3)
O15 0.031(4) 0.029(4) 0.086(7) -0.015(4) 0.017(4) 0.012(3)
O16 0.093(7) 0.068(6) 0.018(4) 0.008(4) -0.009(4) -0.039(5)
O17 0.033(4) 0.022(4) 0.058(5) 0.014(3) -0.006(4) 0.001(3)
O18 0.015(4) 0.032(4) 0.054(5) 0.001(3) 0.004(3) 0.004(3)

loop_
_geom_bond_atom_site_label_1
_geom_bond_atom_site_label_2
_geom_bond_distance
_geom_bond_site_symmetry_2
_geom_bond_publ_flag
Os1 C1 1.874(10) . ?
Os1 C3 1.906(10) . ?
Os1 C2 1.923(9) . ?
Os1 N1 2.143(8) . ?
Os1 Os3 2.7834(5) . ?
Os1 Os2 2.7899(5) . ?
Os2 H1 1.75(8) . ?
Os2 C4 1.888(10) . ?
Os2 C6 1.888(9) . ?
Os2 C5 1.932(10) . ?
Os2 N2 2.179(7) . ?
Os2 Os3 2.7890(5) . ?
Os3 H1 1.83(8) . ?
Os3 C9 1.889(9) . ?
Os3 C8 1.903(9) . ?
Os3 C7 1.948(10) . ?
Os3 N2 2.178(7) . ?
N1 C11 1.276(11) . ?
N1 C10 1.463(12) . ?
N2 C11 1.400(11) . ?
N2 C12 1.494(11) . ?
C1 O1 1.154(11) . ?
C2 O2 1.146(10) . ?
C3 O3 1.142(11) . ?
C4 O4 1.157(11) . ?
C5 O5 1.140(11) . ?
C6 O6 1.148(11) . ?
C7 O7 1.115(11) . ?
C8 O8 1.142(10) . ?
C9 O9 1.150(11) . ?
Os4 C13 1.896(10) . ?
Os4 C14 1.924(9) . ?
Os4 C15 1.925(10) . ?
Os4 N3 2.146(7) . ?
Os4 Os6 2.7805(5) . ?
Os4 Os5 2.7897(5) . ?
Os5 H2 1.84(8) . ?
Os5 C16 1.888(9) . ?
Os5 C18 1.894(10) . ?
Os5 C17 1.924(9) . ?
Os5 N4 2.206(7) . ?
Os5 Os6 2.7899(5) . ?
Os6 H2 1.76(8) . ?
Os6 C20 1.901(9) . ?
Os6 C21 1.917(9) . ?
Os6 C19 1.942(10) . ?
Os6 N4 2.167(6) . ?
N3 C23 1.254(11) . ?
N3 C22 1.468(11) . ?
N4 C23 1.398(11) . ?
N4 C24 1.496(10) . ?
C13 O10 1.145(11) . ?
C14 O11 1.139(10) . ?
C15 O12 1.133(11) . ?
C16 O13 1.146(10) . ?
C17 O14 1.148(10) . ?
C18 O15 1.134(11) . ?
C19 O16 1.116(11) . ?
C20 O17 1.137(10) . ?
C21 O18 1.133(10) . ?
